data_1573639
_journal_paper_doi 10.1039/D4DT03036B
_chemical_formula_moiety 'C15 H22 Au O P'
_chemical_formula_sum 'C15 H22 Au O P'
_chemical_formula_weight 446.26
_space_group_crystal_system orthorhombic
_space_group_IT_number 61
_space_group_name_Hall '-P 2ac 2ab'
_space_group_name_H-M_alt 'P b c a'
_atom_sites_solution_hydrogens geom
_atom_sites_solution_primary direct
_audit_creation_date 2023-05-15
_audit_creation_method
;
Olex2 1.5
(compiled 2023.03.06 svn.rbb2c1857 for OlexSys, GUI svn.r6748)
;
_audit_update_record
;
2024-07-24 deposited with the CCDC.	2025-01-09 downloaded from the CCDC.
;
_cell_angle_alpha 90
_cell_angle_beta 90
_cell_angle_gamma 90
_cell_formula_units_Z 8
_cell_length_a 16.8830(3)
_cell_length_b 9.85238(17)
_cell_length_c 16.2916(4)
_cell_measurement_reflns_used 3413
_cell_measurement_temperature 293(2)
_cell_measurement_theta_max 21.6380
_cell_measurement_theta_min 1.6010
_cell_volume 2709.91(9)
_computing_cell_refinement 'CrysAlisPro 1.171.42.49 (Rigaku OD, 2022)'
_computing_data_collection 'CrysAlisPro 1.171.42.49 (Rigaku OD, 2022)'
_computing_data_reduction 'CrysAlisPro 1.171.42.49 (Rigaku OD, 2022)'
_computing_molecular_graphics 'Olex2 1.5 (Dolomanov et al., 2009)'
_computing_publication_material 'Olex2 1.5 (Dolomanov et al., 2009)'
_computing_structure_refinement 'SHELXL 2018/3 (Sheldrick, 2015)'
_computing_structure_solution 'SHELXS  (Sheldrick, 2008)'
_diffrn_ambient_environment 'Diamond Anvil Cell filled with Daphne-7575'
_diffrn_ambient_pressure 2160000
_diffrn_ambient_temperature 293(2)
_diffrn_crystal_treatment 'pressurized rapidly in Daphne-7575 as a hydrostatic medium'
_diffrn_detector 'Hybrid Pixel Array Detector'
_diffrn_detector_area_resol_mean 13.3333
_diffrn_measured_fraction_theta_full 0.817
_diffrn_measured_fraction_theta_max 0.507
_diffrn_measurement_details
;
List of Runs (angles in degrees, time in seconds):

  # Type    Start    End  Width  t~exp~   \w     \q     \k     \f   Frames
#--------------------------------------------------------------------------
  1  \w    -39.00  39.00   0.50    1.00    --    0.00   0.00   0.00  156
;
_diffrn_measurement_device 'abstract diffractometer'
_diffrn_measurement_device_type 'esperanto-CrysAlisPro-abstract goniometer imported esperanto images'
_diffrn_measurement_method '\w scans'
_diffrn_measurement_specimen_support 'Diamond Anvil Cell, effective opening angle 39 deg.'
_diffrn_orient_matrix_type 'CrysAlisPro convention (1999,Acta A55,543-557)'
_diffrn_orient_matrix_UB_11 -0.0161246212
_diffrn_orient_matrix_UB_12 0.0094255073
_diffrn_orient_matrix_UB_13 -0.0179195419
_diffrn_orient_matrix_UB_21 -0.0180232481
_diffrn_orient_matrix_UB_22 -0.0033540853
_diffrn_orient_matrix_UB_23 0.0167554270
_diffrn_orient_matrix_UB_31 0.0022560306
_diffrn_orient_matrix_UB_32 0.0404028956
_diffrn_orient_matrix_UB_33 0.0055705937
_diffrn_radiation_monochromator synchrotron
_diffrn_radiation_probe x-ray
_diffrn_radiation_type synchrotron
_diffrn_radiation_wavelength 0.410
_diffrn_reflns_av_R_equivalents 0.0373
_diffrn_reflns_av_unetI/netI 0.0794
_diffrn_reflns_Laue_measured_fraction_full 0.817
_diffrn_reflns_Laue_measured_fraction_max 0.507
_diffrn_reflns_limit_h_max 22
_diffrn_reflns_limit_h_min -22
_diffrn_reflns_limit_k_max 14
_diffrn_reflns_limit_k_min -13
_diffrn_reflns_limit_l_max 20
_diffrn_reflns_limit_l_min -23
_diffrn_reflns_number 9605
_diffrn_reflns_point_group_measured_fraction_full 0.817
_diffrn_reflns_point_group_measured_fraction_max 0.507
_diffrn_reflns_theta_full 14.241
_diffrn_reflns_theta_max 21.788
_diffrn_reflns_theta_min 1.601
_diffrn_source synchrotron
_exptl_absorpt_coefficient_mu 2.666
_exptl_absorpt_correction_T_max 1.00000
_exptl_absorpt_correction_T_min 0.30331
_exptl_absorpt_correction_type multi-scan
_exptl_absorpt_process_details
;
CrysAlisPro 1.171.42.49 (Rigaku Oxford Diffraction, 2022)
Empirical absorption correction using spherical harmonics,
implemented in SCALE3 ABSPACK scaling algorithm.
;
_exptl_crystal_colour colourless
_exptl_crystal_colour_primary colourless
_exptl_crystal_density_diffrn 2.188
_exptl_crystal_description needle
_exptl_crystal_F_000 1712
_exptl_crystal_preparation 'Mounted in a Diamond-Anvil Cell using Daphne-7575 as pressure medium.,Luminescent'
_exptl_crystal_pressure_history 'Pressurized to 2.16 GPa and left to stabilize over ? hours.'
_exptl_crystal_recrystallization_method 'Re-crystallisation from solvent: n-pentane/dichloromethane'
_exptl_crystal_size_max 0.004
_exptl_crystal_size_mid 0.0015
_exptl_crystal_size_min 0.001
_refine_diff_density_max 1.617
_refine_diff_density_min -2.294
_refine_diff_density_rms 0.195
_refine_ls_extinction_method none
_refine_ls_goodness_of_fit_ref 1.067
_refine_ls_hydrogen_treatment constr
_refine_ls_matrix_type full
_refine_ls_number_parameters 167
_refine_ls_number_reflns 4272
_refine_ls_number_restraints 0
_refine_ls_restrained_S_all 1.067
_refine_ls_R_factor_all 0.0520
_refine_ls_R_factor_gt 0.0419
_refine_ls_shift/su_max 0.001
_refine_ls_shift/su_mean 0.000
_refine_ls_structure_factor_coef Fsqd
_refine_ls_weighting_details 'w=1/[\s^2^(Fo^2^)+(0.0126P)^2^+4.1153P] where P=(Fo^2^+2Fc^2^)/3'
_refine_ls_weighting_scheme calc
_refine_ls_wR_factor_gt 0.1153
_refine_ls_wR_factor_ref 0.1217
_reflns_Friedel_coverage 0.000
_reflns_number_gt 3310
_reflns_number_total 4272
_reflns_threshold_expression 'I > 2\s(I)'
_cod_data_source_file d4dt03036b3.cif
_cod_data_source_block 0013_2p16GPa
_cod_original_cell_volume 2709.90(9)
_cod_database_code 1573639
_shelx_shelxl_version_number 2018/3
_chemical_oxdiff_formula 'C15 H22 O P Au'
_shelx_space_group_comment
;
The symmetry employed for this shelxl refinement is uniquely defined
by the following loop, which should always be used as a source of
symmetry information in preference to the above space-group names.
They are only intended as comments.
;
_diffrn_orient_matrix_axis[1] matrixX
_diffrn_orient_matrix_axis[2] matrixY
_diffrn_orient_matrix_axis[3] matrixZ
_olex2_refinement_description
;
1. Fixed Uiso
 At 1.2 times of:
  All C(H) groups, All C(H,H) groups
 At 1.5 times of:
  All C(H,H,H) groups
2.a Secondary CH2 refined with riding coordinates:
 C10(H10A,H10B), C12(H12A,H12B), C14(H14A,H14B)
2.b Aromatic/amide H refined with riding coordinates:
 C8(H8), C7(H7), C4(H4), C5(H5)
2.c Idealised Me refined as rotating group:
 C15(H15A,H15B,H15C), C13(H13A,H13B,H13C), C9(H9A,H9B,H9C), C11(H11A,H11B,H11C)
;
_olex2_submission_special_instructions 'No special instructions were received'
_oxdiff_exptl_absorpt_empirical_details
;
Empirical correction (ABSPACK) includes:
- Absorption correction using spherical harmonics
- Frame scaling
- Detector area scaling
;
_oxdiff_exptl_absorpt_empirical_full_max 4.628
_oxdiff_exptl_absorpt_empirical_full_min 0.595

loop_
_space_group_symop_operation_xyz
'x, y, z'
'-x+1/2, -y, z+1/2'
'x+1/2, -y+1/2, -z'
'-x, y+1/2, -z+1/2'
'-x, -y, -z'
'x-1/2, y, -z-1/2'
'-x-1/2, y-1/2, z'
'x, -y-1/2, z-1/2'

loop_
_atom_site_label
_atom_site_type_symbol
_atom_site_fract_x
_atom_site_fract_y
_atom_site_fract_z
_atom_site_U_iso_or_equiv
_atom_site_adp_type
_atom_site_occupancy
_atom_site_site_symmetry_order
_atom_site_calc_flag
_atom_site_refinement_flags_posn
_atom_site_refinement_flags_adp
_atom_site_refinement_flags_occupancy
_atom_site_disorder_assembly
_atom_site_disorder_group
Au1 Au 0.38389(2) 0.87187(2) 0.34349(2) 0.03349(8) Uani 1 1 d . . . . .
P1 P 0.37639(7) 1.06486(12) 0.26718(9) 0.0302(2) Uani 1 1 d . . . . .
O1 O 0.3361(2) 0.0599(4) 0.5541(3) 0.0465(9) Uani 1 1 d . . . . .
C6 C 0.3543(3) 0.1813(5) 0.5192(3) 0.0333(9) Uani 1 1 d . . . . .
C3 C 0.3761(3) 0.4385(5) 0.4510(3) 0.0324(9) Uani 1 1 d . . . . .
C10 C 0.3912(3) 1.0248(6) 0.1588(3) 0.0356(10) Uani 1 1 d . . . . .
H10A H 0.362487 1.090515 0.125926 0.043 Uiso 1 1 calc R U . . .
H10B H 0.447031 1.034137 0.145953 0.043 Uiso 1 1 calc R U . . .
C8 C 0.4403(3) 0.3599(4) 0.4753(3) 0.0328(9) Uani 1 1 d . . . . .
H8 H 0.491334 0.393550 0.468766 0.039 Uiso 1 1 calc R U . . .
C2 C 0.3872(3) 0.5743(5) 0.4201(3) 0.0343(10) Uani 1 1 d . . . . .
C12 C 0.2817(3) 1.1512(5) 0.2715(4) 0.0410(11) Uani 1 1 d . . . . .
H12A H 0.270447 1.176527 0.327795 0.049 Uiso 1 1 calc R U . . .
H12B H 0.284455 1.233669 0.239076 0.049 Uiso 1 1 calc R U . . .
C7 C 0.4295(3) 0.2325(5) 0.5093(3) 0.0346(9) Uani 1 1 d . . . . .
H7 H 0.473089 0.181464 0.525374 0.042 Uiso 1 1 calc R U . . .
C15 C 0.4383(3) 1.3258(5) 0.2478(5) 0.0473(13) Uani 1 1 d . . . . .
H15A H 0.424486 1.311936 0.191261 0.071 Uiso 1 1 calc R U . . .
H15B H 0.485487 1.379833 0.251072 0.071 Uiso 1 1 calc R U . . .
H15C H 0.395735 1.371885 0.275270 0.071 Uiso 1 1 calc R U . . .
C14 C 0.4525(3) 1.1908(5) 0.2883(4) 0.0406(11) Uani 1 1 d . . . . .
H14A H 0.455807 1.204324 0.347155 0.049 Uiso 1 1 calc R U . . .
H14B H 0.503160 1.155684 0.269920 0.049 Uiso 1 1 calc R U . . .
C4 C 0.3005(3) 0.3858(5) 0.4605(4) 0.0380(11) Uani 1 1 d . . . . .
H4 H 0.256861 0.436930 0.444474 0.046 Uiso 1 1 calc R U . . .
C1 C 0.3903(3) 0.6902(6) 0.3962(4) 0.0372(10) Uani 1 1 d . . . . .
C13 C 0.2159(3) 1.0631(6) 0.2395(5) 0.0541(16) Uani 1 1 d . . . . .
H13A H 0.232227 1.020709 0.189269 0.081 Uiso 1 1 calc R U . . .
H13B H 0.169806 1.117827 0.229588 0.081 Uiso 1 1 calc R U . . .
H13C H 0.203490 0.994519 0.279390 0.081 Uiso 1 1 calc R U . . .
C5 C 0.2893(3) 0.2589(5) 0.4935(3) 0.0374(10) Uani 1 1 d . . . . .
H5 H 0.238325 0.224334 0.498776 0.045 Uiso 1 1 calc R U . . .
C9 C 0.3994(4) -0.0355(6) 0.5612(4) 0.0489(14) Uani 1 1 d . . . . .
H9A H 0.422753 -0.050109 0.508208 0.073 Uiso 1 1 calc R U . . .
H9B H 0.379176 -0.119903 0.581955 0.073 Uiso 1 1 calc R U . . .
H9C H 0.438710 -0.000781 0.598186 0.073 Uiso 1 1 calc R U . . .
C11 C 0.3641(4) 0.8821(5) 0.1346(4) 0.0395(11) Uani 1 1 d . . . . .
H11A H 0.368507 0.871341 0.076205 0.059 Uiso 1 1 calc R U . . .
H11B H 0.309983 0.869293 0.150902 0.059 Uiso 1 1 calc R U . . .
H11C H 0.396872 0.815983 0.161496 0.059 Uiso 1 1 calc R U . . .

loop_
_atom_site_aniso_label
_atom_site_aniso_U_11
_atom_site_aniso_U_22
_atom_site_aniso_U_33
_atom_site_aniso_U_23
_atom_site_aniso_U_13
_atom_site_aniso_U_12
Au1 0.03051(14) 0.03529(13) 0.03467(16) 0.00562(6) -0.00060(5) -0.00176(5)
P1 0.0270(6) 0.0312(6) 0.0323(8) 0.0022(4) 0.0000(4) -0.0002(3)
O1 0.045(2) 0.0352(18) 0.059(3) 0.0139(16) 0.0022(16) -0.0038(14)
C6 0.037(3) 0.033(2) 0.031(3) 0.0045(16) -0.0018(16) -0.0013(15)
C3 0.032(3) 0.034(2) 0.032(3) 0.0051(16) -0.0007(15) -0.0003(14)
C10 0.036(3) 0.040(3) 0.031(3) -0.0013(17) 0.0005(15) -0.0028(17)
C8 0.024(2) 0.037(2) 0.037(3) -0.0029(16) -0.0009(15) -0.0018(14)
C2 0.029(3) 0.039(2) 0.035(3) 0.0102(18) -0.0017(15) -0.0005(15)
C12 0.030(3) 0.044(2) 0.050(4) -0.001(2) 0.0021(18) 0.0043(18)
C7 0.030(3) 0.037(2) 0.037(3) 0.0000(17) -0.0009(16) 0.0028(15)
C15 0.031(3) 0.045(3) 0.066(4) 0.007(3) -0.001(2) -0.0062(19)
C14 0.039(3) 0.040(2) 0.042(4) -0.001(2) -0.0040(19) -0.0052(18)
C4 0.025(3) 0.043(2) 0.046(4) 0.0076(19) -0.0034(17) 0.0018(15)
C1 0.032(3) 0.043(3) 0.037(3) 0.005(2) -0.0019(16) 0.0014(17)
C13 0.028(3) 0.062(4) 0.072(5) -0.013(3) 0.001(2) -0.001(2)
C5 0.028(3) 0.039(2) 0.045(3) 0.0093(19) -0.0010(17) -0.0042(16)
C9 0.065(4) 0.030(2) 0.052(4) 0.003(2) 0.000(2) 0.005(2)
C11 0.041(3) 0.034(2) 0.043(4) -0.0027(19) 0.004(2) -0.0024(16)

loop_
_atom_type_symbol
_atom_type_description
_atom_type_scat_dispersion_real
_atom_type_scat_dispersion_imag
_atom_type_scat_source
C C -0.0001 0.0005 'International Tables Vol C Tables 4.2.6.8 and 6.1.1.4'
H H 0.0000 0.0000 'International Tables Vol C Tables 4.2.6.8 and 6.1.1.4'
O O 0.0016 0.0018 'International Tables Vol C Tables 4.2.6.8 and 6.1.1.4'
P P 0.0342 0.0304 'International Tables Vol C Tables 4.2.6.8 and 6.1.1.4'
Au Au -0.4672 3.5799 'International Tables Vol C Tables 4.2.6.8 and 6.1.1.4'

loop_
_axis.id
_axis.type
_axis.equipment
_axis.parity
_axis.depends_on
_axis.zero
_axis.vector[1]
_axis.vector[2]
_axis.vector[3]
source . source . . . 1.00000000 0.00000000 0.00000000
omega rotation goniometer -1 . -0.00106000 0.00000000 0.00000000 1.00000000
kappa rotation goniometer -1 omega 0.00000000 -0.76604444 0.00000000 0.64278761
phi rotation goniometer -1 kappa . 0.00000000 0.00000000 1.00000000
theta rotation goniometer -1 . 0.00200000 0.00000000 0.00000000 1.00000000
matrixX general general . phi . 1.00000000 0.00000000 0.00000000
matrixY general general . phi . 0.00000000 1.00000000 0.00000000
matrixZ general general . phi . 0.00000000 0.00000000 1.00000000
dacX translation general . phi . 0.00000000 1.00000000 0.00000000
dacY translation general . phi . -1.00000000 0.00000000 0.00000000
dacZ translation general . phi . 0.00000000 0.00000000 1.00000000

loop_
_geom_angle_atom_site_label_1
_geom_angle_atom_site_label_2
_geom_angle_atom_site_label_3
_geom_angle
_geom_angle_site_symmetry_1
_geom_angle_site_symmetry_3
_geom_angle_publ_flag
C1 Au1 P1 172.44(18) . . ?
C10 P1 Au1 109.88(19) . . ?
C12 P1 Au1 114.9(2) . . ?
C12 P1 C10 105.0(3) . . ?
C12 P1 C14 107.2(3) . . ?
C14 P1 Au1 115.31(19) . . ?
C14 P1 C10 103.5(3) . . ?
C6 O1 C9 116.4(4) . . ?
O1 C6 C7 125.5(4) . . ?
O1 C6 C5 115.4(4) . . ?
C7 C6 C5 119.2(4) . . ?
C8 C3 C2 121.1(4) . . ?
C4 C3 C8 118.5(4) . . ?
C4 C3 C2 120.4(4) . . ?
P1 C10 H10A 108.8 . . ?
P1 C10 H10B 108.8 . . ?
H10A C10 H10B 107.6 . . ?
C11 C10 P1 114.0(4) . . ?
C11 C10 H10A 108.8 . . ?
C11 C10 H10B 108.8 . . ?
C3 C8 H8 119.4 . . ?
C7 C8 C3 121.1(4) . . ?
C7 C8 H8 119.4 . . ?
C1 C2 C3 174.7(5) . . ?
P1 C12 H12A 109.3 . . ?
P1 C12 H12B 109.3 . . ?
H12A C12 H12B 108.0 . . ?
C13 C12 P1 111.6(4) . . ?
C13 C12 H12A 109.3 . . ?
C13 C12 H12B 109.3 . . ?
C6 C7 C8 120.1(5) . . ?
C6 C7 H7 120.0 . . ?
C8 C7 H7 120.0 . . ?
H15A C15 H15B 109.5 . . ?
H15A C15 H15C 109.5 . . ?
H15B C15 H15C 109.5 . . ?
C14 C15 H15A 109.5 . . ?
C14 C15 H15B 109.5 . . ?
C14 C15 H15C 109.5 . . ?
P1 C14 H14A 108.7 . . ?
P1 C14 H14B 108.7 . . ?
C15 C14 P1 114.1(4) . . ?
C15 C14 H14A 108.7 . . ?
C15 C14 H14B 108.7 . . ?
H14A C14 H14B 107.6 . . ?
C3 C4 H4 119.6 . . ?
C5 C4 C3 120.7(4) . . ?
C5 C4 H4 119.6 . . ?
C2 C1 Au1 171.2(5) . . ?
C12 C13 H13A 109.5 . . ?
C12 C13 H13B 109.5 . . ?
C12 C13 H13C 109.5 . . ?
H13A C13 H13B 109.5 . . ?
H13A C13 H13C 109.5 . . ?
H13B C13 H13C 109.5 . . ?
C6 C5 H5 119.8 . . ?
C4 C5 C6 120.4(5) . . ?
C4 C5 H5 119.8 . . ?
O1 C9 H9A 109.5 . . ?
O1 C9 H9B 109.5 . . ?
O1 C9 H9C 109.5 . . ?
H9A C9 H9B 109.5 . . ?
H9A C9 H9C 109.5 . . ?
H9B C9 H9C 109.5 . . ?
C10 C11 H11A 109.5 . . ?
C10 C11 H11B 109.5 . . ?
C10 C11 H11C 109.5 . . ?
H11A C11 H11B 109.5 . . ?
H11A C11 H11C 109.5 . . ?
H11B C11 H11C 109.5 . . ?

loop_
_geom_bond_atom_site_label_1
_geom_bond_atom_site_label_2
_geom_bond_distance
_geom_bond_site_symmetry_2
_geom_bond_publ_flag
Au1 P1 2.2753(13) . ?
Au1 C1 1.988(5) . ?
P1 C10 1.826(5) . ?
P1 C12 1.812(5) . ?
P1 C14 1.819(5) . ?
O1 C6 1.360(6) . ?
O1 C9 1.428(7) . ?
C6 C7 1.375(7) . ?
C6 C5 1.401(7) . ?
C3 C8 1.389(7) . ?
C3 C2 1.442(7) . ?
C3 C4 1.388(7) . ?
C10 H10A 0.9700 . ?
C10 H10B 0.9700 . ?
C10 C11 1.531(7) . ?
C8 H8 0.9300 . ?
C8 C7 1.383(6) . ?
C2 C1 1.207(8) . ?
C12 H12A 0.9700 . ?
C12 H12B 0.9700 . ?
C12 C13 1.503(8) . ?
C7 H7 0.9300 . ?
C15 H15A 0.9600 . ?
C15 H15B 0.9600 . ?
C15 H15C 0.9600 . ?
C15 C14 1.504(8) . ?
C14 H14A 0.9700 . ?
C14 H14B 0.9700 . ?
C4 H4 0.9300 . ?
C4 C5 1.373(7) . ?
C13 H13A 0.9600 . ?
C13 H13B 0.9600 . ?
C13 H13C 0.9600 . ?
C5 H5 0.9300 . ?
C9 H9A 0.9600 . ?
C9 H9B 0.9600 . ?
C9 H9C 0.9600 . ?
C11 H11A 0.9600 . ?
C11 H11B 0.9600 . ?
C11 H11C 0.9600 . ?

loop_
_geom_torsion_atom_site_label_1
_geom_torsion_atom_site_label_2
_geom_torsion_atom_site_label_3
_geom_torsion_atom_site_label_4
_geom_torsion
_geom_torsion_site_symmetry_1
_geom_torsion_site_symmetry_2
_geom_torsion_site_symmetry_3
_geom_torsion_site_symmetry_4
_geom_torsion_publ_flag
Au1 P1 C10 C11 29.4(4) . . . . ?
Au1 P1 C12 C13 -61.2(5) . . . . ?
Au1 P1 C14 C15 -170.1(4) . . . . ?
O1 C6 C7 C8 -177.7(5) . . . . ?
O1 C6 C5 C4 177.2(5) . . . . ?
C3 C8 C7 C6 0.2(8) . . . . ?
C3 C4 C5 C6 1.0(9) . . . . ?
C10 P1 C12 C13 59.7(5) . . . . ?
C10 P1 C14 C15 69.8(5) . . . . ?
C8 C3 C4 C5 0.1(9) . . . . ?
C2 C3 C8 C7 176.4(5) . . . . ?
C2 C3 C4 C5 -177.0(6) . . . . ?
C12 P1 C10 C11 -94.7(4) . . . . ?
C12 P1 C14 C15 -40.9(5) . . . . ?
C7 C6 C5 C4 -1.5(8) . . . . ?
C14 P1 C10 C11 153.0(4) . . . . ?
C14 P1 C12 C13 169.3(5) . . . . ?
C4 C3 C8 C7 -0.7(8) . . . . ?
C5 C6 C7 C8 0.9(7) . . . . ?
C9 O1 C6 C7 -17.2(8) . . . . ?
C9 O1 C6 C5 164.2(5) . . . . ?
